data_8106537
loop_
_publ_author_name
'Njogu, Eric M.'
'Omondi, Bernard'
'Nyamori, Vincent O.'

_publ_section_title
;
 The crystal structure of the Schiff base
 (E)-2,6-diisopropyl-N-(pyridin-4-ylmethylene)aniline, C18H22N2
;
_journal_issue 3
_journal_name_full 'Zeitschrift f\"ur Kristallographie - New Crystal Structures'
_journal_page_first 363
_journal_page_last 364
_journal_paper_doi 10.1515/ncrs-2016-0266
_journal_volume 232
_journal_year 2017
_chemical_formula_moiety 'C18 H22 N2'
_chemical_formula_sum 'C18 H22 N2'
_chemical_formula_weight 266.37
_chemical_melting_point 380
_chemical_name_systematic (E)-2,6-diisopropyl-N-(pyridin-4-ylmethylene)aniline
_space_group_IT_number 14
_space_group_name_Hall '-P 2ybc'
_space_group_name_H-M_alt 'P 1 21/c 1'
_symmetry_cell_setting monoclinic
_symmetry_Int_Tables_number 14
_symmetry_space_group_name_Hall '-P 2ybc'
_symmetry_space_group_name_H-M 'P 1 21/c 1'
_atom_sites_solution_hydrogens geom
_cell_angle_alpha 90
_cell_angle_beta 96.070(2)
_cell_angle_gamma 90
_cell_formula_units_Z 4
_cell_length_a 9.4660(4)
_cell_length_b 9.4043(3)
_cell_length_c 18.0824(7)
_cell_measurement_reflns_used 4031
_cell_measurement_temperature 100(2)
_cell_measurement_theta_max 28.516
_cell_measurement_theta_min 2.164
_cell_measurement_wavelength 0.71073
_cell_volume 1600.69(11)
_computing_cell_refinement 'SAINT-plus (Bruker, 2012)'
_computing_data_collection 'APEX2 (Bruker, 2012)'
_computing_data_reduction 'SAINT-Plus and XPREP (Bruker, 2012)'
_computing_molecular_graphics 'ORTEP3 (Farrugia, 2012)'
_computing_publication_material 'WinGX (Farrugia, 2012)'
_computing_structure_refinement 'SHELXL-2013 (Sheldrick, 2013)'
_computing_structure_solution 'SHELXS-97 (Sheldrick, 2013)'
_diffrn_ambient_temperature 100(2)
_diffrn_measured_fraction_theta_full 1
_diffrn_measured_fraction_theta_max 0.991
_diffrn_measurement_device_type 'Bruker Smart ApexII CCD'
_diffrn_measurement_method '0.5\% \f scans and \w scans'
_diffrn_radiation_probe x-ray
_diffrn_radiation_type MoK\a
_diffrn_radiation_wavelength 0.71073
_diffrn_reflns_av_R_equivalents 0.0206
_diffrn_reflns_av_unetI/netI 0.0091
_diffrn_reflns_Laue_measured_fraction_full 1
_diffrn_reflns_Laue_measured_fraction_max 0.991
_diffrn_reflns_limit_h_max 12
_diffrn_reflns_limit_h_min -12
_diffrn_reflns_limit_k_max 12
_diffrn_reflns_limit_k_min -10
_diffrn_reflns_limit_l_max 24
_diffrn_reflns_limit_l_min -24
_diffrn_reflns_number 34122
_diffrn_reflns_point_group_measured_fraction_full 1
_diffrn_reflns_point_group_measured_fraction_max 0.991
_diffrn_reflns_theta_full 25.242
_diffrn_reflns_theta_max 28.516
_diffrn_reflns_theta_min 2.164
_diffrn_source 'fine-focus sealed tube'
_diffrn_standards_interval_count .
_diffrn_standards_interval_time .
_diffrn_standards_number 0
_exptl_absorpt_coefficient_mu 0.065
_exptl_absorpt_correction_T_max 0.982
_exptl_absorpt_correction_T_min 0.974
_exptl_absorpt_correction_type multi-scan
_exptl_absorpt_process_details 'SADABS (Bruker, 2012)'
_exptl_crystal_colour YELLOW
_exptl_crystal_density_diffrn 1.105
_exptl_crystal_density_method 'not measured'
_exptl_crystal_description PLATE
_exptl_crystal_F_000 576
_exptl_crystal_size_max 0.4
_exptl_crystal_size_mid 0.24
_exptl_crystal_size_min 0.15
_refine_diff_density_max 0.328
_refine_diff_density_min -0.258
_refine_diff_density_rms 0.057
_refine_ls_extinction_method none
_refine_ls_goodness_of_fit_ref 1.034
_refine_ls_hydrogen_treatment constr
_refine_ls_matrix_type full
_refine_ls_number_constraints 0
_refine_ls_number_parameters 181
_refine_ls_number_reflns 4031
_refine_ls_number_restraints 0
_refine_ls_restrained_S_all 1.034
_refine_ls_R_factor_all 0.0465
_refine_ls_R_factor_gt 0.0426
_refine_ls_shift/su_max 0.001
_refine_ls_shift/su_mean 0
_refine_ls_structure_factor_coef Fsqd
_refine_ls_weighting_details 'w=1/[\s^2^(Fo^2^)+(0.0633P)^2^+0.5408P] where P=(Fo^2^+2Fc^2^)/3'
_refine_ls_weighting_scheme calc
_refine_ls_wR_factor_gt 0.1111
_refine_ls_wR_factor_ref 0.1167
_reflns_Friedel_coverage 0
_reflns_number_gt 3653
_reflns_number_total 4031
_reflns_threshold_expression 'I > 2\s(I)'
_cod_data_source_file suppl_ncrs-2016-0266_suppl.cif
_cod_data_source_block exp_2016_0266
_cod_depositor_comments
;
The following automatic conversions were performed:

data item '_exptl_absorpt_correction_type' value 'MULTI-SCAN' was
changed to 'multi-scan' in accordance with the built-in table derived
from the CIF Core dictionary named 'cif_core.dic' version 2.4.5 last
updated on 2014-11-21.

Automatic conversion script
Id: cif_fix_values 8738 2021-04-28 16:35:53Z antanas 
;
_cod_original_sg_symbol_H-M 'P 21/c'
_cod_database_code 8106537
_shelx_estimated_absorpt_t_min 0.981
_shelx_estimated_absorpt_t_max 0.99

loop_
_symmetry_equiv_pos_as_xyz
'x, y, z'
'-x, y+1/2, -z+1/2'
'-x, -y, -z'
'x, -y-1/2, z-1/2'

loop_
_atom_site_label
_atom_site_type_symbol
_atom_site_fract_x
_atom_site_fract_y
_atom_site_fract_z
_atom_site_U_iso_or_equiv
_atom_site_adp_type
_atom_site_occupancy
_atom_site_site_symmetry_order
_atom_site_calc_flag
_atom_site_refinement_flags_posn
_atom_site_refinement_flags_adp
_atom_site_refinement_flags_occupancy
_atom_site_disorder_assembly
_atom_site_disorder_group
C1 C 0.31520(9) 0.29257(9) 0.14381(5) 0.01553(17) Uani 1 1 d . . . . .
C2 C 0.25647(9) 0.42535(9) 0.12443(5) 0.01756(18) Uani 1 1 d . . . . .
H2 H 0.2914 0.5089 0.1496 0.021 Uiso 1 1 calc R U . . .
C3 C 0.14600(9) 0.43261(10) 0.06762(5) 0.01904(19) Uani 1 1 d . . . . .
H3 H 0.1072 0.5234 0.0543 0.023 Uiso 1 1 calc R U . . .
C4 C 0.14660(10) 0.19210(10) 0.05043(5) 0.0210(2) Uani 1 1 d . . . . .
H4 H 0.1077 0.11 0.0253 0.025 Uiso 1 1 calc R U . . .
C5 C 0.25832(10) 0.17357(10) 0.10599(5) 0.01921(19) Uani 1 1 d . . . . .
H5 H 0.2951 0.0814 0.1179 0.023 Uiso 1 1 calc R U . . .
C6 C 0.43726(9) 0.27549(9) 0.20095(5) 0.01613(17) Uani 1 1 d . . . . .
H6 H 0.4721 0.1826 0.2128 0.019 Uiso 1 1 calc R U . . .
C7 C 0.61766(9) 0.35502(9) 0.28721(5) 0.01567(17) Uani 1 1 d . . . . .
C8 C 0.75214(9) 0.38690(9) 0.26553(5) 0.01811(18) Uani 1 1 d . . . . .
C9 C 0.87107(10) 0.36395(10) 0.31679(6) 0.0227(2) Uani 1 1 d . . . . .
H9 H 0.9633 0.3817 0.3027 0.027 Uiso 1 1 calc R U . . .
C10 C 0.85610(11) 0.31564(10) 0.38780(6) 0.0244(2) Uani 1 1 d . . . . .
H10 H 0.9379 0.3003 0.4221 0.029 Uiso 1 1 calc R U . . .
C11 C 0.72193(11) 0.28954(10) 0.40908(5) 0.0221(2) Uani 1 1 d . . . . .
H11 H 0.7131 0.2591 0.4585 0.027 Uiso 1 1 calc R U . . .
C12 C 0.59945(10) 0.30700(9) 0.35950(5) 0.01780(18) Uani 1 1 d . . . . .
C13 C 0.45195(10) 0.27883(10) 0.38221(5) 0.02163(19) Uani 1 1 d . . . . .
H13 H 0.3974 0.2266 0.3403 0.026 Uiso 1 1 calc R U . . .
C14 C 0.45253(13) 0.18524(12) 0.45147(6) 0.0307(2) Uani 1 1 d . . . . .
H14A H 0.3548 0.1711 0.4632 0.046 Uiso 1 1 calc R U . . .
H14B H 0.4952 0.0929 0.4421 0.046 Uiso 1 1 calc R U . . .
H14C H 0.508 0.2318 0.4935 0.046 Uiso 1 1 calc R U . . .
C15 C 0.37349(13) 0.41896(12) 0.39243(7) 0.0329(2) Uani 1 1 d . . . . .
H15A H 0.2788 0.3986 0.407 0.049 Uiso 1 1 calc R U . . .
H15B H 0.4272 0.4757 0.4312 0.049 Uiso 1 1 calc R U . . .
H15C H 0.3644 0.4721 0.3455 0.049 Uiso 1 1 calc R U . . .
C16 C 0.76723(10) 0.44096(11) 0.18765(5) 0.0227(2) Uani 1 1 d . . . . .
H16 H 0.6733 0.4815 0.1675 0.027 Uiso 1 1 calc R U . . .
C17 C 0.80018(14) 0.31810(14) 0.13668(6) 0.0365(3) Uani 1 1 d . . . . .
H17A H 0.8096 0.3548 0.0867 0.055 Uiso 1 1 calc R U . . .
H17B H 0.8892 0.2724 0.1565 0.055 Uiso 1 1 calc R U . . .
H17C H 0.7228 0.2484 0.1342 0.055 Uiso 1 1 calc R U . . .
C18 C 0.87756(11) 0.55959(12) 0.18649(6) 0.0306(2) Uani 1 1 d . . . . .
H18A H 0.883 0.5904 0.1351 0.046 Uiso 1 1 calc R U . . .
H18B H 0.8498 0.6402 0.2161 0.046 Uiso 1 1 calc R U . . .
H18C H 0.9706 0.5241 0.2075 0.046 Uiso 1 1 calc R U . . .
N1 N 0.09078(8) 0.31848(9) 0.03035(4) 0.02022(17) Uani 1 1 d . . . . .
N2 N 0.49708(8) 0.38144(8) 0.23470(4) 0.01601(16) Uani 1 1 d . . . . .

loop_
_atom_site_aniso_label
_atom_site_aniso_U_11
_atom_site_aniso_U_22
_atom_site_aniso_U_33
_atom_site_aniso_U_23
_atom_site_aniso_U_13
_atom_site_aniso_U_12
C1 0.0154(4) 0.0169(4) 0.0140(4) 0.0014(3) 0.0000(3) -0.0008(3)
C2 0.0186(4) 0.0157(4) 0.0178(4) -0.0007(3) -0.0009(3) -0.0003(3)
C3 0.0189(4) 0.0175(4) 0.0200(4) 0.0015(3) -0.0013(3) 0.0023(3)
C4 0.0234(4) 0.0179(4) 0.0201(4) -0.0008(3) -0.0044(3) -0.0034(3)
C5 0.0223(4) 0.0150(4) 0.0192(4) 0.0017(3) -0.0027(3) -0.0006(3)
C6 0.0173(4) 0.0156(4) 0.0149(4) 0.0015(3) -0.0008(3) 0.0009(3)
C7 0.0181(4) 0.0118(4) 0.0160(4) -0.0009(3) -0.0034(3) 0.0010(3)
C8 0.0183(4) 0.0156(4) 0.0196(4) -0.0017(3) -0.0017(3) 0.0007(3)
C9 0.0179(4) 0.0198(4) 0.0289(5) -0.0023(4) -0.0049(3) 0.0016(3)
C10 0.0255(5) 0.0181(4) 0.0264(5) -0.0014(3) -0.0117(4) 0.0029(3)
C11 0.0319(5) 0.0147(4) 0.0178(4) 0.0008(3) -0.0067(3) 0.0014(3)
C12 0.0234(4) 0.0124(4) 0.0168(4) -0.0002(3) -0.0015(3) 0.0005(3)
C13 0.0265(4) 0.0203(4) 0.0182(4) 0.0025(3) 0.0028(3) -0.0008(3)
C14 0.0403(6) 0.0300(5) 0.0227(5) 0.0071(4) 0.0083(4) 0.0005(4)
C15 0.0354(6) 0.0292(5) 0.0357(6) 0.0048(4) 0.0118(5) 0.0077(4)
C16 0.0199(4) 0.0266(5) 0.0216(4) 0.0013(4) 0.0018(3) -0.0032(3)
C17 0.0444(7) 0.0396(6) 0.0273(5) -0.0093(5) 0.0116(5) -0.0097(5)
C18 0.0269(5) 0.0320(5) 0.0335(5) 0.0025(4) 0.0054(4) -0.0073(4)
N1 0.0189(4) 0.0213(4) 0.0193(4) 0.0009(3) -0.0032(3) -0.0006(3)
N2 0.0158(3) 0.0173(4) 0.0144(3) 0.0015(3) -0.0009(3) 0.0000(3)

loop_
_atom_type_symbol
_atom_type_description
_atom_type_scat_dispersion_real
_atom_type_scat_dispersion_imag
_atom_type_scat_source
C C 0.0033 0.0016 'International Tables Vol C Tables 4.2.6.8 and 6.1.1.4'
H H 0 0 'International Tables Vol C Tables 4.2.6.8 and 6.1.1.4'
N N 0.0061 0.0033 'International Tables Vol C Tables 4.2.6.8 and 6.1.1.4'

loop_
_geom_angle_atom_site_label_1
_geom_angle_atom_site_label_2
_geom_angle_atom_site_label_3
_geom_angle
_geom_angle_site_symmetry_1
_geom_angle_site_symmetry_3
C5 C1 C2 118.24(8) . .
C5 C1 C6 119.40(8) . .
C2 C1 C6 122.33(8) . .
C3 C2 C1 118.60(8) . .
C3 C2 H2 120.7 . .
C1 C2 H2 120.7 . .
N1 C3 C2 123.69(8) . .
N1 C3 H3 118.2 . .
C2 C3 H3 118.2 . .
N1 C4 C5 123.84(8) . .
N1 C4 H4 118.1 . .
C5 C4 H4 118.1 . .
C1 C5 C4 118.68(8) . .
C1 C5 H5 120.7 . .
C4 C5 H5 120.7 . .
N2 C6 C1 121.84(8) . .
N2 C6 H6 119.1 . .
C1 C6 H6 119.1 . .
C8 C7 C12 122.04(8) . .
C8 C7 N2 117.53(8) . .
C12 C7 N2 120.32(8) . .
C9 C8 C7 118.22(8) . .
C9 C8 C16 121.25(8) . .
C7 C8 C16 120.51(8) . .
C10 C9 C8 120.79(9) . .
C10 C9 H9 119.6 . .
C8 C9 H9 119.6 . .
C9 C10 C11 120.15(8) . .
C9 C10 H10 119.9 . .
C11 C10 H10 119.9 . .
C10 C11 C12 121.51(9) . .
C10 C11 H11 119.2 . .
C12 C11 H11 119.2 . .
C11 C12 C7 117.22(8) . .
C11 C12 C13 121.97(8) . .
C7 C12 C13 120.80(8) . .
C12 C13 C14 113.42(8) . .
C12 C13 C15 110.68(8) . .
C14 C13 C15 110.83(8) . .
C12 C13 H13 107.2 . .
C14 C13 H13 107.2 . .
C15 C13 H13 107.2 . .
C13 C14 H14A 109.5 . .
C13 C14 H14B 109.5 . .
H14A C14 H14B 109.5 . .
C13 C14 H14C 109.5 . .
H14A C14 H14C 109.5 . .
H14B C14 H14C 109.5 . .
C13 C15 H15A 109.5 . .
C13 C15 H15B 109.5 . .
H15A C15 H15B 109.5 . .
C13 C15 H15C 109.5 . .
H15A C15 H15C 109.5 . .
H15B C15 H15C 109.5 . .
C8 C16 C18 112.85(8) . .
C8 C16 C17 110.54(9) . .
C18 C16 C17 111.06(9) . .
C8 C16 H16 107.4 . .
C18 C16 H16 107.4 . .
C17 C16 H16 107.4 . .
C16 C17 H17A 109.5 . .
C16 C17 H17B 109.5 . .
H17A C17 H17B 109.5 . .
C16 C17 H17C 109.5 . .
H17A C17 H17C 109.5 . .
H17B C17 H17C 109.5 . .
C16 C18 H18A 109.5 . .
C16 C18 H18B 109.5 . .
H18A C18 H18B 109.5 . .
C16 C18 H18C 109.5 . .
H18A C18 H18C 109.5 . .
H18B C18 H18C 109.5 . .
C4 N1 C3 116.93(8) . .
C6 N2 C7 117.88(7) . .

loop_
_geom_bond_atom_site_label_1
_geom_bond_atom_site_label_2
_geom_bond_distance
_geom_bond_site_symmetry_2
C1 C5 1.3901(12) .
C1 C2 1.3964(12) .
C1 C6 1.4751(11) .
C2 C3 1.3879(12) .
C2 H2 0.95 .
C3 N1 1.3434(12) .
C3 H3 0.95 .
C4 N1 1.3353(12) .
C4 C5 1.3905(12) .
C4 H4 0.95 .
C5 H5 0.95 .
C6 N2 1.2699(11) .
C6 H6 0.95 .
C7 C8 1.4034(12) .
C7 C12 1.4106(12) .
C7 N2 1.4273(10) .
C8 C9 1.3972(12) .
C8 C16 1.5182(13) .
C9 C10 1.3834(15) .
C9 H9 0.95 .
C10 C11 1.3874(15) .
C10 H10 0.95 .
C11 C12 1.3983(12) .
C11 H11 0.95 .
C12 C13 1.5198(13) .
C13 C14 1.5302(13) .
C13 C15 1.5334(14) .
C13 H13 1 .
C14 H14A 0.98 .
C14 H14B 0.98 .
C14 H14C 0.98 .
C15 H15A 0.98 .
C15 H15B 0.98 .
C15 H15C 0.98 .
C16 C18 1.5298(14) .
C16 C17 1.5305(15) .
C16 H16 1 .
C17 H17A 0.98 .
C17 H17B 0.98 .
C17 H17C 0.98 .
C18 H18A 0.98 .
C18 H18B 0.98 .
C18 H18C 0.98 .
